data_4509607
loop_
_publ_author_name
'Liu, Dongsheng'
'Huang, Gansheng'
'Huang, Changcang'
'Huang, Xihe'
'Chen, Jianzhong'
'You, XiaoZeng'

_publ_section_title
;
 Cadmium Coordination Polymers Constructed from in Situ Generated
 Amino-Tetrazole Ligand: Effect of the Conditions on the Structures and
 Topologies
;
_journal_issue 12
_journal_name_full 'Crystal Growth &amp; Design'
_journal_page_first 5117
_journal_paper_doi 10.1021/cg900505v
_journal_volume 9
_journal_year 2009
_chemical_formula_moiety 'C4 H10 Cd5 N20 O10 S2'
_chemical_formula_sum 'C4 H10 Cd5 N20 O10 S2'
_chemical_formula_weight 1124.44
_chemical_name_systematic
;
 ?
;
_space_group_IT_number 14
_symmetry_cell_setting monoclinic
_symmetry_space_group_name_Hall '-P 2ybc'
_symmetry_space_group_name_H-M 'P 1 21/c 1'
_atom_sites_solution_hydrogens geom
_atom_sites_solution_primary direct
_atom_sites_solution_secondary difmap
_audit_creation_method SHELXL-97
_cell_angle_alpha 90.00
_cell_angle_beta 102.91(3)
_cell_angle_gamma 90.00
_cell_formula_units_Z 2
_cell_length_a 8.8659(18)
_cell_length_b 9.5769(19)
_cell_length_c 13.337(3)
_cell_measurement_reflns_used 25
_cell_measurement_temperature 298(2)
_cell_measurement_theta_max 18
_cell_measurement_theta_min 12
_cell_volume 1103.8(4)
_computing_cell_refinement CrystalClear
_computing_data_collection 'CrystalClear (Rigaku, 2002)'
_computing_data_reduction CrystalClear
_computing_molecular_graphics SHELXTL
_computing_publication_material SHELXTL
_computing_structure_refinement SHELXTL
_computing_structure_solution 'SHELXTL (Siemens, 1994)'
_diffrn_ambient_temperature 298(2)
_diffrn_measured_fraction_theta_full 0.996
_diffrn_measured_fraction_theta_max 0.996
_diffrn_measurement_device_type 'Rigaku Mercury CCD area-detector'
_diffrn_measurement_method \w
_diffrn_radiation_monochromator graphite
_diffrn_radiation_source 'fine-focus sealed tube'
_diffrn_radiation_type MoK\a
_diffrn_radiation_wavelength 0.71073
_diffrn_reflns_av_R_equivalents 0.0310
_diffrn_reflns_av_sigmaI/netI 0.0251
_diffrn_reflns_limit_h_max 11
_diffrn_reflns_limit_h_min -9
_diffrn_reflns_limit_k_max 11
_diffrn_reflns_limit_k_min -12
_diffrn_reflns_limit_l_max 17
_diffrn_reflns_limit_l_min -17
_diffrn_reflns_number 8559
_diffrn_reflns_theta_full 27.49
_diffrn_reflns_theta_max 27.49
_diffrn_reflns_theta_min 3.30
_diffrn_standards_decay_% None
_diffrn_standards_interval_time None
_diffrn_standards_number None
_exptl_absorpt_coefficient_mu 5.025
_exptl_absorpt_correction_T_max 0.401
_exptl_absorpt_correction_T_min 0.318
_exptl_absorpt_correction_type multi-scan
_exptl_absorpt_process_details 'RAPID AUTO (Rigaku Corporation, 1998)'
_exptl_crystal_colour Colourless
_exptl_crystal_density_diffrn 3.383
_exptl_crystal_density_method 'not measured'
_exptl_crystal_description Parallelepiped
_exptl_crystal_F_000 1052
_exptl_crystal_size_max 0.26
_exptl_crystal_size_mid 0.20
_exptl_crystal_size_min 0.18
_refine_diff_density_max 0.508
_refine_diff_density_min -0.661
_refine_diff_density_rms 0.127
_refine_ls_extinction_coef none
_refine_ls_extinction_method none
_refine_ls_goodness_of_fit_ref 1.085
_refine_ls_hydrogen_treatment refall
_refine_ls_matrix_type full
_refine_ls_number_parameters 207
_refine_ls_number_reflns 2521
_refine_ls_number_restraints 0
_refine_ls_restrained_S_all 1.085
_refine_ls_R_factor_all 0.0275
_refine_ls_R_factor_gt 0.0265
_refine_ls_shift/su_max 0.003
_refine_ls_shift/su_mean 0.000
_refine_ls_structure_factor_coef Fsqd
_refine_ls_weighting_details 'calc w=1/[\s^2^(Fo^2^)+(0.0339P)^2^+4.0760P] where P=(Fo^2^+2Fc^2^)/3'
_refine_ls_weighting_scheme calc
_refine_ls_wR_factor_gt 0.0682
_refine_ls_wR_factor_ref 0.0688
_reflns_number_gt 2472
_reflns_number_total 2521
_reflns_threshold_expression >2sigma(I)
_cod_data_source_file cg900505vsup4.cif
_cod_data_source_block p21c
_cod_depositor_comments
;
The following automatic conversions were performed:

'_symmetry_cell_setting' value 'Monoclinic' changed to 'monoclinic'
according to /home/saulius/struct/CIF-dictionaries/cif_core.dic
dictionary named 'cif_core.dic' version 2.4.2 from 2011-04-26.

Automatic conversion script
Id: cif_fix_values 1891 2012-01-12 08:04:46Z andrius 
;
_cod_original_sg_symbol_Hall '-P 2ybc '
_cod_original_sg_symbol_H-M P21/c
_cod_database_code 4509607

loop_
_symmetry_equiv_pos_as_xyz
'x, y, z'
'-x, y+1/2, -z+1/2'
'-x, -y, -z'
'x, -y-1/2, z-1/2'

loop_
_atom_site_label
_atom_site_type_symbol
_atom_site_fract_x
_atom_site_fract_y
_atom_site_fract_z
_atom_site_U_iso_or_equiv
_atom_site_adp_type
_atom_site_occupancy
_atom_site_symmetry_multiplicity
_atom_site_calc_flag
_atom_site_refinement_flags
Cd1 Cd 0.0000 0.0000 0.0000 0.01568(11) Uani 1 2 d S
Cd2 Cd 0.39155(3) -0.10745(3) 0.09239(2) 0.01453(9) Uani 1 1 d .
Cd3 Cd -0.24567(3) -0.23908(3) -0.19497(2) 0.01518(9) Uani 1 1 d .
S1 S 0.73041(12) -0.21388(11) 0.05129(7) 0.0134(2) Uani 1 1 d .
O1 O 0.1983(3) 0.0148(3) 0.1396(2) 0.0149(6) Uani 1 1 d .
O2 O 0.6157(4) -0.1016(3) 0.0184(3) 0.0231(7) Uani 1 1 d .
O3 O 0.6837(4) -0.2945(3) 0.1335(2) 0.0221(7) Uani 1 1 d .
O4 O 0.8852(4) -0.1556(4) 0.0903(2) 0.0238(7) Uani 1 1 d .
O5 O 0.7299(4) -0.3080(4) -0.0358(2) 0.0245(7) Uani 1 1 d .
N1 N 0.1244(4) -0.3674(4) -0.1653(3) 0.0204(8) Uani 1 1 d .
N2 N 0.0289(4) -0.2661(4) -0.1471(3) 0.0187(8) Uani 1 1 d .
N3 N 0.1035(4) -0.1780(4) -0.0795(3) 0.0173(7) Uani 1 1 d .
N4 N 0.2535(4) -0.2166(4) -0.0505(3) 0.0162(7) Uani 1 1 d .
N5 N 0.3935(5) -0.4096(5) -0.0972(4) 0.0286(10) Uani 1 1 d .
N6 N 0.6952(4) -0.0236(4) 0.2734(3) 0.0160(7) Uani 1 1 d .
N7 N 0.5527(4) 0.0146(4) 0.2192(3) 0.0144(7) Uani 1 1 d .
N8 N 0.5221(4) 0.1421(4) 0.2407(3) 0.0154(7) Uani 1 1 d .
N9 N 0.6443(4) 0.1948(4) 0.3105(3) 0.0175(7) Uani 1 1 d .
N10 N 0.8904(5) 0.0992(5) 0.3927(4) 0.0303(10) Uani 1 1 d .
C1 C 0.2615(5) -0.3349(5) -0.1043(3) 0.0166(8) Uani 1 1 d .
C2 C 0.7486(5) 0.0908(5) 0.3277(3) 0.0185(9) Uani 1 1 d .
H2 H 0.387(8) -0.478(7) -0.111(5) 0.031(18) Uiso 1 1 d .
H3 H 0.485(10) -0.381(9) -0.060(7) 0.07(3) Uiso 1 1 d .
H5 H 0.925(9) 0.169(8) 0.398(6) 0.05(2) Uiso 1 1 d .
H1 H 0.165(7) -0.021(6) 0.182(5) 0.029(17) Uiso 1 1 d .
H4 H 0.947(8) 0.034(8) 0.380(5) 0.045(19) Uiso 1 1 d .

loop_
_atom_site_aniso_label
_atom_site_aniso_U_11
_atom_site_aniso_U_22
_atom_site_aniso_U_33
_atom_site_aniso_U_23
_atom_site_aniso_U_13
_atom_site_aniso_U_12
Cd1 0.0138(2) 0.0146(2) 0.0173(2) -0.00217(16) 0.00085(16) -0.00022(16)
Cd2 0.01376(15) 0.01355(16) 0.01482(16) -0.00145(11) 0.00009(11) -0.00055(11)
Cd3 0.01813(16) 0.01449(16) 0.01154(15) -0.00085(10) 0.00036(12) -0.00134(11)
S1 0.0142(4) 0.0147(5) 0.0116(4) 0.0009(4) 0.0034(4) -0.0005(4)
O1 0.0137(14) 0.0134(14) 0.0176(14) -0.0004(12) 0.0031(12) 0.0006(11)
O2 0.0223(16) 0.0222(17) 0.0254(17) 0.0054(13) 0.0066(14) 0.0082(13)
O3 0.0337(18) 0.0200(16) 0.0140(14) -0.0002(12) 0.0080(13) -0.0095(14)
O4 0.0169(15) 0.0269(18) 0.0255(17) 0.0041(14) 0.0003(13) -0.0064(13)
O5 0.039(2) 0.0203(16) 0.0168(15) -0.0015(13) 0.0121(14) -0.0006(14)
N1 0.0178(18) 0.0196(19) 0.0217(19) -0.0041(15) -0.0002(15) -0.0013(15)
N2 0.0171(18) 0.0170(18) 0.0206(18) -0.0037(14) 0.0010(15) -0.0003(14)
N3 0.0128(16) 0.0187(19) 0.0196(17) -0.0061(14) 0.0018(14) 0.0006(14)
N4 0.0140(17) 0.0170(18) 0.0164(17) -0.0039(14) 0.0010(14) -0.0008(14)
N5 0.020(2) 0.015(2) 0.049(3) -0.0084(19) 0.0022(19) -0.0011(17)
N6 0.0165(17) 0.0137(17) 0.0163(16) -0.0002(13) 0.0006(14) 0.0011(14)
N7 0.0141(16) 0.0153(17) 0.0127(16) -0.0034(13) 0.0008(13) -0.0001(13)
N8 0.0143(16) 0.0155(17) 0.0150(16) -0.0040(14) 0.0002(13) -0.0032(14)
N9 0.0179(17) 0.0133(17) 0.0195(17) -0.0037(14) 0.0005(14) -0.0008(14)
N10 0.018(2) 0.022(2) 0.044(3) -0.012(2) -0.0077(19) 0.0006(18)
C1 0.0161(19) 0.019(2) 0.0146(19) -0.0018(16) 0.0025(16) -0.0010(16)
C2 0.016(2) 0.020(2) 0.018(2) -0.0017(17) -0.0005(16) 0.0004(16)

loop_
_atom_type_symbol
_atom_type_description
_atom_type_scat_dispersion_real
_atom_type_scat_dispersion_imag
_atom_type_scat_source
C C 0.0033 0.0016 'International Tables Vol C Tables 4.2.6.8 and 6.1.1.4'
H H 0.0000 0.0000 'International Tables Vol C Tables 4.2.6.8 and 6.1.1.4'
N N 0.0061 0.0033 'International Tables Vol C Tables 4.2.6.8 and 6.1.1.4'
O O 0.0106 0.0060 'International Tables Vol C Tables 4.2.6.8 and 6.1.1.4'
S S 0.1246 0.1234 'International Tables Vol C Tables 4.2.6.8 and 6.1.1.4'
Cd Cd -0.8075 1.2024 'International Tables Vol C Tables 4.2.6.8 and 6.1.1.4'

loop_
_geom_angle_atom_site_label_1
_geom_angle_atom_site_label_2
_geom_angle_atom_site_label_3
_geom_angle
_geom_angle_site_symmetry_1
_geom_angle_site_symmetry_3
O1 Cd1 O1 180.00(19) 3 .
O1 Cd1 O4 92.11(11) 3 1_455
O1 Cd1 O4 87.89(11) . 1_455
O1 Cd1 O4 87.89(11) 3 3_655
O1 Cd1 O4 92.11(11) . 3_655
O4 Cd1 O4 180.00(18) 1_455 3_655
O1 Cd1 N3 83.74(11) 3 .
O1 Cd1 N3 96.26(11) . .
O4 Cd1 N3 91.74(13) 1_455 .
O4 Cd1 N3 88.26(13) 3_655 .
O1 Cd1 N3 96.26(11) 3 3
O1 Cd1 N3 83.74(11) . 3
O4 Cd1 N3 88.26(13) 1_455 3
O4 Cd1 N3 91.74(13) 3_655 3
N3 Cd1 N3 180.00(19) . 3
N4 Cd2 O1 99.82(12) . .
N4 Cd2 N7 171.17(13) . .
O1 Cd2 N7 85.23(11) . .
N4 Cd2 N9 88.72(13) . 2_645
O1 Cd2 N9 93.40(12) . 2_645
N7 Cd2 N9 98.26(13) . 2_645
N4 Cd2 O2 90.34(12) . .
O1 Cd2 O2 147.34(11) . .
N7 Cd2 O2 81.63(12) . .
N9 Cd2 O2 117.96(12) 2_645 .
N4 Cd2 O2 86.25(13) . 3_655
O1 Cd2 O2 80.11(11) . 3_655
N7 Cd2 O2 87.51(12) . 3_655
N9 Cd2 O2 170.98(12) 2_645 3_655
O2 Cd2 O2 69.60(12) . 3_655
O3 Cd3 O5 157.40(13) 4_455 1_455
O3 Cd3 O1 100.59(12) 4_455 3
O5 Cd3 O1 91.13(12) 1_455 3
O3 Cd3 N6 87.44(12) 4_455 4_455
O5 Cd3 N6 79.84(12) 1_455 4_455
O1 Cd3 N6 170.84(12) 3 4_455
O3 Cd3 N2 108.79(13) 4_455 .
O5 Cd3 N2 91.31(13) 1_455 .
O1 Cd3 N2 84.97(12) 3 .
N6 Cd3 N2 96.69(12) 4_455 .
O3 Cd3 N8 70.91(12) 4_455 3
O5 Cd3 N8 92.39(12) 1_455 3
O1 Cd3 N8 80.37(11) 3 3
N6 Cd3 N8 98.33(12) 4_455 3
N2 Cd3 N8 164.94(12) . 3
O4 S1 O5 110.6(2) . .
O4 S1 O3 109.39(19) . .
O5 S1 O3 108.36(19) . .
O4 S1 O2 110.9(2) . .
O5 S1 O2 109.3(2) . .
O3 S1 O2 108.2(2) . .
Cd1 O1 Cd2 103.59(12) . .
Cd1 O1 Cd3 112.28(12) . 3
Cd2 O1 Cd3 118.59(13) . 3
Cd1 O1 H1 103(5) . .
Cd2 O1 H1 114(5) . .
Cd3 O1 H1 104(5) 3 .
S1 O2 Cd2 115.94(18) . .
S1 O2 Cd2 133.55(19) . 3_655
Cd2 O2 Cd2 110.40(12) . 3_655
S1 O3 Cd3 128.24(19) . 4_656
S1 O4 Cd1 123.48(19) . 1_655
S1 O5 Cd3 125.1(2) . 1_655
C1 N1 N2 104.2(3) . .
N3 N2 N1 110.5(3) . .
N3 N2 Cd3 116.4(3) . .
N1 N2 Cd3 132.4(3) . .
N2 N3 N4 109.6(3) . .
N2 N3 Cd1 127.2(3) . .
N4 N3 Cd1 122.6(3) . .
C1 N4 N3 104.1(3) . .
C1 N4 Cd2 138.4(3) . .
N3 N4 Cd2 115.1(3) . .
C1 N5 H2 118(6) . .
C1 N5 H3 122(5) . .
H2 N5 H3 117(7) . .
C2 N6 N7 104.0(3) . .
C2 N6 Cd3 131.0(3) . 4_656
N7 N6 Cd3 120.0(3) . 4_656
N8 N7 N6 110.6(3) . .
N8 N7 Cd2 121.3(3) . .
N6 N7 Cd2 127.7(3) . .
N7 N8 N9 109.1(3) . .
N7 N8 Cd3 121.7(3) . 3
N9 N8 Cd3 127.0(3) . 3
C2 N9 N8 104.7(3) . .
C2 N9 Cd2 132.4(3) . 2_655
N8 N9 Cd2 119.4(3) . 2_655
C2 N10 H5 115(6) . .
C2 N10 H4 109(5) . .
H5 N10 H4 117(7) . .
N1 C1 N4 111.7(4) . .
N1 C1 N5 124.9(4) . .
N4 C1 N5 123.5(4) . .
N6 C2 N9 111.6(4) . .
N6 C2 N10 123.9(4) . .
N9 C2 N10 124.6(4) . .

loop_
_geom_bond_atom_site_label_1
_geom_bond_atom_site_label_2
_geom_bond_distance
_geom_bond_site_symmetry_2
Cd1 O1 2.261(3) 3
Cd1 O1 2.261(3) .
Cd1 O4 2.293(3) 1_455
Cd1 O4 2.293(3) 3_655
Cd1 N3 2.304(4) .
Cd1 N3 2.304(4) 3
Cd2 N4 2.277(4) .
Cd2 O1 2.277(3) .
Cd2 N7 2.278(3) .
Cd2 N9 2.355(4) 2_645
Cd2 O2 2.409(3) .
Cd2 O2 2.481(3) 3_655
Cd3 O3 2.256(3) 4_455
Cd3 O5 2.279(3) 1_455
Cd3 O1 2.280(3) 3
Cd3 N6 2.349(4) 4_455
Cd3 N2 2.389(4) .
Cd3 N8 2.564(4) 3
S1 O4 1.465(3) .
S1 O5 1.470(3) .
S1 O3 1.474(3) .
S1 O2 1.477(3) .
O1 Cd3 2.280(3) 3
O1 H1 0.77(6) .
O2 Cd2 2.481(3) 3_655
O3 Cd3 2.256(3) 4_656
O4 Cd1 2.293(3) 1_655
O5 Cd3 2.279(3) 1_655
N1 C1 1.340(6) .
N1 N2 1.345(5) .
N2 N3 1.302(5) .
N3 N4 1.351(5) .
N4 C1 1.351(6) .
N5 C1 1.356(6) .
N5 H2 0.68(7) .
N5 H3 0.90(9) .
N6 C2 1.340(6) .
N6 N7 1.358(5) .
N6 Cd3 2.349(4) 4_656
N7 N8 1.296(5) .
N8 N9 1.359(5) .
N8 Cd3 2.564(4) 3
N9 C2 1.344(6) .
N9 Cd2 2.355(4) 2_655
N10 C2 1.361(6) .
N10 H5 0.73(8) .
N10 H4 0.84(8) .
